data_2204746
loop_
_publ_author_name
'Casari, Barbara M.'
'Mahmoudkhani, Amir H.'
'Langer, Vratislav'

_publ_section_title
;
 A redetermination of
 <i>cis</i>-aquabis(glycinato-\k^2^<i>N,O</i>)copper(II)
;
_journal_issue 12
_journal_name_full 'Acta Crystallographica Section E'
_journal_page_first m1949
_journal_page_last m1951
_journal_paper_doi 10.1107/S1600536804030041
_journal_volume 60
_journal_year 2004
_chemical_formula_iupac '[Cu (C2 H4 N1 O2)2 (H2 O)'
_chemical_formula_moiety 'C4 H10 Cu N2 O5'
_chemical_formula_sum 'C4 H10 Cu N2 O5'
_chemical_formula_weight 229.68
_chemical_name_common cis-bis(glycinato)copper(II)monohydrate
_chemical_name_systematic
;
cis-aquabis(glycinato\k^2^N,O)copper(II)
;
_space_group_IT_number 19
_symmetry_cell_setting orthorhombic
_symmetry_space_group_name_Hall 'P 2ac 2ab'
_symmetry_space_group_name_H-M 'P 21 21 21'
_atom_sites_solution_hydrogens geom
_atom_sites_solution_primary direct
_atom_sites_solution_secondary difmap
_audit_creation_method SHELXL-97
_cell_angle_alpha 90.00
_cell_angle_beta 90.00
_cell_angle_gamma 90.00
_cell_formula_units_Z 4
_cell_length_a 5.1920(3)
_cell_length_b 10.6850(6)
_cell_length_c 13.5535(8)
_cell_measurement_reflns_used 3850
_cell_measurement_temperature 173(2)
_cell_measurement_theta_max 30.52
_cell_measurement_theta_min 2.43
_cell_volume 751.90(8)
_computing_cell_refinement 'SAINT (Siemens, 1995)'
_computing_data_collection 'SMART (Siemens, 1995)'
_computing_data_reduction 'SAINT and SADABS (Sheldrick, 2002)'
_computing_molecular_graphics 'DIAMOND (Brandenburg, 2001)'
_computing_publication_material SHELXTL
_computing_structure_refinement SHELXTL
_computing_structure_solution 'SHELXTL (Bruker, 2001)'
_diffrn_ambient_temperature 173(2)
_diffrn_measured_fraction_theta_full 0.999
_diffrn_measured_fraction_theta_max 0.999
_diffrn_measurement_device_type 'Siemens SMART CCD area-detector'
_diffrn_measurement_method \w
_diffrn_radiation_monochromator graphite
_diffrn_radiation_source 'fine-focus sealed tube'
_diffrn_radiation_type MoK\a
_diffrn_radiation_wavelength 0.71073
_diffrn_reflns_av_R_equivalents 0.083
_diffrn_reflns_av_sigmaI/netI 0.077
_diffrn_reflns_limit_h_max 7
_diffrn_reflns_limit_h_min -7
_diffrn_reflns_limit_k_max 14
_diffrn_reflns_limit_k_min -15
_diffrn_reflns_limit_l_max 19
_diffrn_reflns_limit_l_min -19
_diffrn_reflns_number 10748
_diffrn_reflns_theta_full 30.52
_diffrn_reflns_theta_max 30.52
_diffrn_reflns_theta_min 2.43
_diffrn_standards_number 0
_exptl_absorpt_coefficient_mu 2.891
_exptl_absorpt_correction_T_max 0.9444
_exptl_absorpt_correction_T_min 0.5438
_exptl_absorpt_correction_type multi-scan
_exptl_absorpt_process_details '(SADABS; Sheldrick, 2002)'
_exptl_crystal_colour 'light blue'
_exptl_crystal_density_diffrn 2.029
_exptl_crystal_density_method 'not measured'
_exptl_crystal_description needle
_exptl_crystal_F_000 468
_exptl_crystal_size_max 0.24
_exptl_crystal_size_mid 0.03
_exptl_crystal_size_min 0.02
_refine_diff_density_max 0.528
_refine_diff_density_min -0.661
_refine_ls_abs_structure_details 'Flack (1983), 1358 Friedel pairs'
_refine_ls_abs_structure_Flack 0.02(3)
_refine_ls_extinction_method none
_refine_ls_goodness_of_fit_ref 1.011
_refine_ls_hydrogen_treatment mixed
_refine_ls_matrix_type full
_refine_ls_number_parameters 134
_refine_ls_number_reflns 2301
_refine_ls_number_restraints 0
_refine_ls_restrained_S_all 1.011
_refine_ls_R_factor_all 0.077
_refine_ls_R_factor_gt 0.046
_refine_ls_shift/su_max 0.000
_refine_ls_shift/su_mean 0.000
_refine_ls_structure_factor_coef Fsqd
_refine_ls_weighting_details 'calc w = 1/[\s^2^(Fo^2^)+(0.0465P)^2^] where P = (Fo^2^+2Fc^2^)/3'
_refine_ls_weighting_scheme calc
_refine_ls_wR_factor_gt 0.085
_refine_ls_wR_factor_ref 0.097
_reflns_number_gt 1775
_reflns_number_total 2301
_reflns_threshold_expression I>2\s(I)
_cod_data_source_file lh6313.cif
_cod_data_source_block I
_cod_depositor_comments
;
The following automatic conversions were performed:
'_geom_bond_publ_flag' value 'Y' changed to 'y' according to
'/home/saulius/struct/CIF-dictionaries/cif_core.dic' dictionary named
'cif_core.dic' version 2.4.1 from 2010-06-29 (5
times).

'_geom_angle_publ_flag' value 'Y' changed to 'y' according to
'/home/saulius/struct/CIF-dictionaries/cif_core.dic' dictionary named
'cif_core.dic' version 2.4.1 from 2010-06-29.

'_geom_torsion_publ_flag'
value 'Y' changed to 'y' according to
'/home/saulius/struct/CIF-dictionaries/cif_core.dic' dictionary named
'cif_core.dic' version 2.4.1 from 2010-06-29 (8 times).

Automatic conversion script
Id: cif_fix_enum 1527 2010-12-29 10:47:43Z saulius 

The following automatic conversions were performed:

'_geom_bond_publ_flag' value 'Y' changed to 'y' according to
/home/saulius/struct/CIF-dictionaries/cif_core.dic dictionary named
'cif_core.dic' version 2.4.1 from 2010-06-29 (5
times).

'_geom_angle_publ_flag' value 'Y' changed to 'y' according
to /home/saulius/struct/CIF-dictionaries/cif_core.dic dictionary
named 'cif_core.dic' version 2.4.1 from
2010-06-29.

'_geom_torsion_publ_flag' value 'Y' changed to 'y'
according to /home/saulius/struct/CIF-dictionaries/cif_core.dic
dictionary named 'cif_core.dic' version 2.4.1 from 2010-06-29 (8
times).

Automatic conversion script
Id: cif_fix_values 1715 2011-07-08 13:25:40Z adriana 
;
_cod_database_code 2204746
_cod_database_fobs_code 2204746

loop_
_symmetry_equiv_pos_as_xyz
'x, y, z'
'-x+1/2, -y, z+1/2'
'-x, y+1/2, -z+1/2'
'x+1/2, -y+1/2, -z'

loop_
_atom_site_label
_atom_site_fract_x
_atom_site_fract_y
_atom_site_fract_z
_atom_site_U_iso_or_equiv
_atom_site_adp_type
_atom_site_calc_flag
_atom_site_refinement_flags
_atom_site_occupancy
_atom_site_type_symbol
Cu 0.91404(9) 0.14588(5) 0.34968(4) 0.01598(13) Uani d . 1 Cu
C1 0.7801(8) 0.2516(4) 0.1712(3) 0.0166(9) Uani d . 1 C
C2 1.0282(8) 0.1826(4) 0.1457(3) 0.0194(9) Uani d . 1 C
H1C2 0.9894 0.1148 0.0981 0.023(10) Uiso calc R 1 H
H2C2 1.1494 0.2414 0.1135 0.023(10) Uiso calc R 1 H
C3 0.7518(8) 0.1231(4) 0.5430(3) 0.0143(8) Uani d . 1 C
C4 1.0076(8) 0.0548(4) 0.5443(3) 0.0178(9) Uani d . 1 C
H1C4 1.1180 0.0907 0.5967 0.033(10) Uiso calc R 1 H
H2C4 0.9777 -0.0345 0.5603 0.033(10) Uiso calc R 1 H
N1 1.1510(8) 0.1288(5) 0.2335(3) 0.0223(9) Uani d . 1 N
N2 1.1423(7) 0.0638(4) 0.4489(3) 0.0146(8) Uani d . 1 N
O1 0.6967(6) 0.2405(3) 0.2585(2) 0.0218(7) Uani d . 1 O
O2 0.6711(6) 0.3122(3) 0.1053(2) 0.0239(8) Uani d . 1 O
O3 0.6763(5) 0.1680(3) 0.4602(2) 0.0158(7) Uani d . 1 O
O4 0.6276(6) 0.1314(3) 0.6209(2) 0.0215(7) Uani d . 1 O
O5 0.7008(9) -0.0400(4) 0.2996(3) 0.0388(11) Uani d . 1 O
H1N1 1.265(11) 0.168(5) 0.249(4) 0.036(18) Uiso d . 1 H
H2N1 1.186(11) 0.056(6) 0.224(4) 0.029(17) Uiso d . 1 H
H1N2 1.263(10) 0.108(5) 0.451(4) 0.015(13) Uiso d . 1 H
H2N2 1.181(10) -0.008(6) 0.429(4) 0.031(16) Uiso d . 1 H
H1O5 0.600(13) -0.070(6) 0.323(4) 0.036(12) Uiso d . 1 H
H2O5 0.735(11) -0.060(6) 0.248(4) 0.036(12) Uiso d . 1 H

loop_
_atom_site_aniso_label
_atom_site_aniso_U_11
_atom_site_aniso_U_22
_atom_site_aniso_U_33
_atom_site_aniso_U_12
_atom_site_aniso_U_13
_atom_site_aniso_U_23
Cu 0.01031(19) 0.0233(3) 0.0144(2) 0.0031(2) 0.0007(2) 0.0009(2)
C1 0.016(2) 0.013(2) 0.021(2) -0.0048(17) -0.0035(16) -0.0007(17)
C2 0.020(2) 0.023(2) 0.0160(19) 0.0010(15) 0.0033(18) -0.002(2)
C3 0.0124(17) 0.011(2) 0.0195(19) -0.0033(16) 0.0007(16) -0.0022(17)
C4 0.0155(19) 0.017(2) 0.021(2) 0.0037(16) 0.0024(16) 0.0010(19)
N1 0.015(2) 0.027(3) 0.025(2) 0.0069(18) 0.0030(14) 0.003(2)
N2 0.0099(18) 0.012(2) 0.0215(18) -0.0009(14) -0.0012(14) 0.0009(16)
O1 0.0172(15) 0.034(2) 0.0145(15) 0.0075(15) 0.0003(12) 0.0041(14)
O2 0.0199(16) 0.0300(19) 0.0219(16) 0.0021(13) 0.0000(13) 0.0098(14)
O3 0.0123(12) 0.0195(19) 0.0157(14) 0.0031(12) -0.0023(11) -0.0010(12)
O4 0.0181(16) 0.0294(18) 0.0170(14) 0.0028(14) 0.0053(11) 0.0020(13)
O5 0.050(3) 0.038(3) 0.029(2) -0.023(2) 0.014(2) -0.0165(19)

loop_
_atom_type_symbol
_atom_type_description
_atom_type_scat_dispersion_real
_atom_type_scat_dispersion_imag
_atom_type_scat_source
C C 0.0033 0.0016 'International Tables Vol C Tables 4.2.6.8 and 6.1.1.4'
H H 0.0000 0.0000 'International Tables Vol C Tables 4.2.6.8 and 6.1.1.4'
N N 0.0061 0.0033 'International Tables Vol C Tables 4.2.6.8 and 6.1.1.4'
O O 0.0106 0.0060 'International Tables Vol C Tables 4.2.6.8 and 6.1.1.4'
Cu Cu 0.3201 1.2651 'International Tables Vol C Tables 4.2.6.8 and 6.1.1.4'

loop_
_geom_angle_atom_site_label_1
_geom_angle_atom_site_label_2
_geom_angle_atom_site_label_3
_geom_angle_site_symmetry_3
_geom_angle
_geom_angle_publ_flag
O1 Cu O3 . 93.32(12) y
O1 Cu N2 . 174.87(16) ?
O3 Cu N2 . 84.91(13) y
O1 Cu N1 . 84.54(15) y
O3 Cu N1 . 177.75(16) ?
N2 Cu N1 . 97.17(16) y
O1 Cu O5 . 89.01(16) ?
O3 Cu O5 . 91.47(13) ?
N2 Cu O5 . 95.84(17) ?
N1 Cu O5 . 89.17(18) ?
O1 Cu O4 4_556 82.67(12) ?
O3 Cu O4 4_556 92.32(11) ?
N2 Cu O4 4_556 92.58(14) ?
N1 Cu O4 4_556 86.74(17) ?
O5 Cu O4 4_556 171.04(13) y
O2 C1 O1 . 124.5(4) ?
O2 C1 C2 . 118.4(4) ?
O1 C1 C2 . 117.1(4) ?
N1 C2 C1 . 111.9(4) ?
N1 C2 H1C2 . 109.2 ?
C1 C2 H1C2 . 109.2 ?
N1 C2 H2C2 . 109.2 ?
C1 C2 H2C2 . 109.2 ?
H1C2 C2 H2C2 . 107.9 ?
O4 C3 O3 . 124.0(4) ?
O4 C3 C4 . 118.7(4) ?
O3 C3 C4 . 117.3(4) ?
N2 C4 C3 . 112.0(4) ?
N2 C4 H1C4 . 109.2 ?
C3 C4 H1C4 . 109.2 ?
N2 C4 H2C4 . 109.2 ?
C3 C4 H2C4 . 109.2 ?
H1C4 C4 H2C4 . 107.9 ?
C2 N1 Cu . 109.5(3) ?
C2 N1 H1N1 . 110(5) ?
Cu N1 H1N1 . 102(5) ?
C2 N1 H2N1 . 110(4) ?
Cu N1 H2N1 . 111(4) ?
H1N1 N1 H2N1 . 114(6) ?
C4 N2 Cu . 109.8(3) ?
C4 N2 H1N2 . 113(4) ?
Cu N2 H1N2 . 103(4) ?
C4 N2 H2N2 . 110(4) ?
Cu N2 H2N2 . 109(4) ?
H1N2 N2 H2N2 . 112(5) ?
C1 O1 Cu . 116.3(3) ?
C3 O3 Cu . 115.6(3) ?
Cu O5 H1O5 . 128(5) ?
Cu O5 H2O5 . 113(5) ?
H1O5 O5 H2O5 . 118(7) ?

loop_
_geom_bond_atom_site_label_1
_geom_bond_atom_site_label_2
_geom_bond_site_symmetry_2
_geom_bond_distance
_geom_bond_publ_flag
Cu O1 . 1.955(3) y
Cu O3 . 1.956(3) y
Cu N2 . 1.996(4) y
Cu N1 . 2.006(4) y
Cu O5 . 2.373(4) y
Cu O4 4_556 2.655(3) y
C1 O2 . 1.239(5) ?
C1 O1 . 1.265(5) ?
C1 C2 . 1.524(6) ?
C2 N1 . 1.468(6) ?
C2 H1C2 . 0.9900 ?
C2 H2C2 . 0.9900 ?
C3 O4 . 1.241(5) ?
C3 O3 . 1.281(5) ?
C3 C4 . 1.516(6) ?
C4 N2 . 1.473(6) ?
C4 H1C4 . 0.9900 ?
C4 H2C4 . 0.9900 ?
N1 H1N1 . 0.76(6) ?
N1 H2N1 . 0.81(6) ?
N2 H1N2 . 0.79(5) ?
N2 H2N2 . 0.84(6) ?
O5 H1O5 . 0.69(6) ?
O5 H2O5 . 0.76(6) ?

loop_
_geom_hbond_atom_site_label_D
_geom_hbond_atom_site_label_H
_geom_hbond_atom_site_label_A
_geom_hbond_site_symmetry_A
_geom_hbond_distance_DH
_geom_hbond_distance_HA
_geom_hbond_distance_DA
_geom_hbond_angle_DHA
N1 H1N1 O1 1_655 0.76(6) 2.37(6) 3.093(5) 159(6)
N2 H1N2 O3 1_655 0.79(5) 2.24(5) 2.992(5) 159(5)
N2 H2N2 O2 3_745 0.84(6) 2.12(6) 2.950(5) 170(5)
O5 H1O5 O2 3_645 0.69(6) 2.13(6) 2.808(5) 171(7)
O5 H2O5 O4 2_654 0.76(6) 2.01(6) 2.759(5) 170(6)

loop_
_geom_torsion_atom_site_label_1
_geom_torsion_atom_site_label_2
_geom_torsion_atom_site_label_3
_geom_torsion_atom_site_label_4
_geom_torsion_site_symmetry_1
_geom_torsion
_geom_torsion_publ_flag
O2 C1 C2 N1 . 172.8(4) ?
O1 C1 C2 N1 . -8.7(5) ?
O4 C3 C4 N2 . -174.4(4) ?
O3 C3 C4 N2 . 6.2(5) ?
C1 C2 N1 Cu . 8.5(5) ?
O1 Cu N1 C2 . -5.3(3) ?
N2 Cu N1 C2 . 179.6(3) ?
O5 Cu N1 C2 . 83.8(4) y
O4 Cu N1 C2 4_556 -88.2(3) y
C3 C4 N2 Cu . -6.7(4) ?
O3 Cu N2 C4 . 4.6(3) ?
N1 Cu N2 C4 . -176.3(3) ?
O5 Cu N2 C4 . -86.4(3) y
O4 Cu N2 C4 4_556 96.7(3) y
O2 C1 O1 Cu . -177.3(3) ?
C2 C1 O1 Cu . 4.3(5) ?
O3 Cu O1 C1 . 180.0(3) ?
N1 Cu O1 C1 . 0.6(3) ?
O5 Cu O1 C1 . -88.6(3) y
O4 Cu O1 C1 4_556 88.0(3) y
O4 C3 O3 Cu . 178.3(3) ?
C4 C3 O3 Cu . -2.3(4) ?
O1 Cu O3 C3 . -176.6(3) ?
N2 Cu O3 C3 . -1.4(3) ?
O5 Cu O3 C3 . 94.4(3) y
O4 Cu O3 C3 4_556 -93.8(3) y
